data_7005888
loop_
_publ_author_name
'Ray, Lipika'
'Shaikh, Mobin M.'
'Ghosh, Prasenjit'

_publ_section_title
;
 Air-stable, convenient to handle Pd based PEPPSI (pyridine enhanced
 precatalyst preparation, stabilization and initiation) themed
 precatalysts of N/O-functionalized N-heterocyclic carbenes and its
 utility in Suzuki-Miyaura cross-coupling reaction.
;
_journal_issue 40
_journal_name_full 'Dalton transactions (Cambridge, England : 2003)'
_journal_page_first 4546
_journal_page_last 4555
_journal_paper_doi 10.1039/b706607d
_journal_year 2007
_chemical_formula_sum 'C21 H25 Cl2 N3 O Pd'
_chemical_formula_weight 512.74
_chemical_name_systematic
;
?
;
_space_group_IT_number 2
_symmetry_cell_setting triclinic
_symmetry_space_group_name_Hall '-P 1'
_symmetry_space_group_name_H-M 'P -1'
_atom_sites_solution_hydrogens geom
_atom_sites_solution_primary direct
_atom_sites_solution_secondary difmap
_audit_creation_method SHELXL-97
_cell_angle_alpha 71.923(17)
_cell_angle_beta 75.819(10)
_cell_angle_gamma 64.689(16)
_cell_formula_units_Z 2
_cell_length_a 8.9556(10)
_cell_length_b 9.830(2)
_cell_length_c 14.552(2)
_cell_measurement_reflns_used 9851
_cell_measurement_temperature 150(2)
_cell_measurement_theta_max 32.1699
_cell_measurement_theta_min 3.0948
_cell_volume 1091.5(3)
_computing_cell_refinement 'CrysAlis RED, Oxford Diffraction Ltd.,'
_computing_data_collection 'CrysAlis CCD, Oxford Diffraction Ltd.,'
_computing_data_reduction 'CrysAlis RED, Oxford Diffraction Ltd.,'
_computing_molecular_graphics Ortep3
_computing_publication_material Shelx97
_computing_structure_refinement 'SHELXL-97 (Sheldrick, 1997)'
_computing_structure_solution 'SHELXS-97 (Sheldrick, 1997)'
_diffrn_ambient_temperature 150(2)
_diffrn_detector_area_resol_mean 15.9948
_diffrn_measured_fraction_theta_full 0.996
_diffrn_measured_fraction_theta_max 0.996
_diffrn_radiation_monochromator graphite
_diffrn_radiation_source 'Enhance (Mo) X-ray Source'
_diffrn_radiation_type MoK\a
_diffrn_radiation_wavelength 0.71073
_diffrn_reflns_av_R_equivalents 0.0175
_diffrn_reflns_av_sigmaI/netI 0.0172
_diffrn_reflns_limit_h_max 10
_diffrn_reflns_limit_h_min -10
_diffrn_reflns_limit_k_max 11
_diffrn_reflns_limit_k_min -11
_diffrn_reflns_limit_l_max 17
_diffrn_reflns_limit_l_min -17
_diffrn_reflns_number 11035
_diffrn_reflns_theta_full 24.99
_diffrn_reflns_theta_max 24.99
_diffrn_reflns_theta_min 3.10
_exptl_absorpt_coefficient_mu 1.111
_exptl_absorpt_correction_T_max 0.7245
_exptl_absorpt_correction_T_min 0.6775
_exptl_absorpt_correction_type multi-scan
_exptl_absorpt_process_details
;
CrysAlis RED, Oxford Diffraction Ltd.,
Version 1.171.31.5 (release 28-08-2006 CrysAlis171 .NET)
(compiled Aug 28 2006,13:05:05)
Empirical absorption correction using spherical harmonics,
implemented in SCALE3 ABSPACK scaling algorithm.
;
_exptl_crystal_colour yellow
_exptl_crystal_density_diffrn 1.560
_exptl_crystal_density_method 'not measured'
_exptl_crystal_description block
_exptl_crystal_F_000 520
_exptl_crystal_size_max 0.38
_exptl_crystal_size_mid 0.35
_exptl_crystal_size_min 0.31
_refine_diff_density_max 1.515
_refine_diff_density_min -0.798
_refine_diff_density_rms 0.089
_refine_ls_extinction_method none
_refine_ls_goodness_of_fit_ref 1.088
_refine_ls_hydrogen_treatment riding
_refine_ls_matrix_type full
_refine_ls_number_parameters 253
_refine_ls_number_reflns 3827
_refine_ls_number_restraints 0
_refine_ls_restrained_S_all 1.088
_refine_ls_R_factor_all 0.0433
_refine_ls_R_factor_gt 0.0365
_refine_ls_shift/su_max 0.002
_refine_ls_shift/su_mean 0.000
_refine_ls_structure_factor_coef Fsqd
_refine_ls_weighting_details 'calc w=1/[\s^2^(Fo^2^)+(0.0251P)^2^+3.8693P] where P=(Fo^2^+2Fc^2^)/3'
_refine_ls_weighting_scheme calc
_refine_ls_wR_factor_gt 0.0834
_refine_ls_wR_factor_ref 0.0890
_reflns_number_gt 3407
_reflns_number_total 3827
_reflns_threshold_expression >2sigma(I)
_cod_data_source_file b706607d.txt
_cod_data_source_block pg070
_cod_depositor_comments
;
The following automatic conversions were performed:
'_symmetry_cell_setting' value 'Triclinic' changed to 'triclinic'
according to '/home/saulius/struct/CIF-dictionaries/cif_core.dic'
dictionary named 'cif_core.dic' version 2.4.1 from 2010-06-29.

Automatic conversion script
Id: cif_fix_enum 1527 2010-12-29 10:47:43Z saulius 
;
_cod_database_code 7005888

loop_
_symmetry_equiv_pos_as_xyz
'x, y, z'
'-x, -y, -z'

loop_
_atom_site_label
_atom_site_type_symbol
_atom_site_fract_x
_atom_site_fract_y
_atom_site_fract_z
_atom_site_U_iso_or_equiv
_atom_site_adp_type
_atom_site_occupancy
_atom_site_symmetry_multiplicity
_atom_site_calc_flag
_atom_site_refinement_flags
_atom_site_disorder_assembly
_atom_site_disorder_group
Pd1 Pd 0.79004(4) 0.25538(3) 0.17283(2) 0.02777(11) Uani 1 1 d . . .
Cl1 Cl 0.73055(13) 0.22356(12) 0.03712(7) 0.0359(2) Uani 1 1 d . . .
Cl2 Cl 0.84044(14) 0.28523(12) 0.31200(7) 0.0366(2) Uani 1 1 d . . .
O1 O 0.7298(4) -0.0037(4) 0.4509(2) 0.0475(8) Uani 1 1 d . . .
H1 H 0.7128 0.0823 0.4142 0.071 Uiso 1 1 calc R . .
N1 N 0.4298(4) 0.3778(4) 0.2443(2) 0.0332(8) Uani 1 1 d . . .
N2 N 0.5345(5) 0.1295(4) 0.2927(3) 0.0390(8) Uani 1 1 d . . .
N3 N 1.0216(4) 0.2580(4) 0.0990(2) 0.0327(8) Uani 1 1 d . . .
C1 C 0.5724(5) 0.2526(4) 0.2414(3) 0.0291(8) Uani 1 1 d . . .
C2 C 0.3681(7) 0.1763(6) 0.3269(3) 0.0515(13) Uani 1 1 d . . .
H2 H 0.3116 0.1127 0.3639 0.062 Uiso 1 1 calc R . .
C3 C 0.3015(6) 0.3311(6) 0.2971(3) 0.0477(12) Uani 1 1 d . . .
H3 H 0.1904 0.3949 0.3095 0.057 Uiso 1 1 calc R . .
C4 C 0.4176(6) 0.5371(5) 0.1990(3) 0.0430(11) Uani 1 1 d . . .
H4A H 0.3507 0.5796 0.1460 0.052 Uiso 1 1 calc R . .
H4B H 0.5282 0.5362 0.1716 0.052 Uiso 1 1 calc R . .
C5 C 0.3410(5) 0.6409(5) 0.2702(3) 0.0332(9) Uani 1 1 d . . .
C6 C 0.3674(6) 0.5874(5) 0.3670(3) 0.0423(10) Uani 1 1 d . . .
H6 H 0.4308 0.4837 0.3909 0.051 Uiso 1 1 calc R . .
C7 C 0.2994(6) 0.6883(6) 0.4280(3) 0.0430(11) Uani 1 1 d . . .
H7 H 0.3174 0.6521 0.4931 0.052 Uiso 1 1 calc R . .
C8 C 0.2052(6) 0.8422(5) 0.3933(4) 0.0434(11) Uani 1 1 d . . .
H8 H 0.1584 0.9090 0.4351 0.052 Uiso 1 1 calc R . .
C9 C 0.1805(5) 0.8971(5) 0.2967(4) 0.0405(10) Uani 1 1 d . . .
H9 H 0.1196 1.0015 0.2727 0.049 Uiso 1 1 calc R . .
C10 C 0.2468(5) 0.7959(5) 0.2352(3) 0.0351(9) Uani 1 1 d . . .
H10 H 0.2280 0.8322 0.1703 0.042 Uiso 1 1 calc R . .
C11 C 0.6601(8) -0.0333(5) 0.3099(4) 0.0606(15) Uani 1 1 d . . .
H11 H 0.7612 -0.0202 0.2710 0.073 Uiso 1 1 calc R . .
C12 C 0.7078(8) -0.0984(6) 0.4052(5) 0.075(2) Uani 1 1 d . . .
H12 H 0.6077 -0.1134 0.4442 0.090 Uiso 1 1 calc R . .
C13 C 0.8348(6) -0.2603(5) 0.4185(4) 0.0451(11) Uani 1 1 d . . .
H13A H 0.8408 -0.3047 0.4877 0.054 Uiso 1 1 calc R . .
H13B H 0.9428 -0.2568 0.3882 0.054 Uiso 1 1 calc R . .
C14 C 0.8014(9) -0.3652(7) 0.3769(5) 0.079(2) Uani 1 1 d . . .
H14A H 0.8993 -0.4603 0.3772 0.094 Uiso 1 1 calc R . .
H14B H 0.7101 -0.3916 0.4181 0.094 Uiso 1 1 calc R . .
C15 C 0.7592(9) -0.2937(5) 0.2762(4) 0.0688(18) Uani 1 1 d . . .
H15A H 0.7177 -0.3574 0.2586 0.083 Uiso 1 1 calc R . .
H15B H 0.8608 -0.2954 0.2327 0.083 Uiso 1 1 calc R . .
C16 C 0.6306(6) -0.1273(6) 0.2585(4) 0.0463(11) Uani 1 1 d . . .
H16A H 0.6369 -0.0805 0.1891 0.056 Uiso 1 1 calc R . .
H16B H 0.5197 -0.1281 0.2814 0.056 Uiso 1 1 calc R . .
C17 C 1.1201(5) 0.1495(5) 0.0482(3) 0.0386(10) Uani 1 1 d . . .
H17 H 1.0796 0.0790 0.0443 0.046 Uiso 1 1 calc R . .
C18 C 1.2772(6) 0.1381(6) 0.0018(4) 0.0489(12) Uani 1 1 d . . .
H18 H 1.3430 0.0593 -0.0304 0.059 Uiso 1 1 calc R . .
C19 C 1.3340(7) 0.2458(7) 0.0043(4) 0.0564(14) Uani 1 1 d . . .
H19 H 1.4390 0.2415 -0.0273 0.068 Uiso 1 1 calc R . .
C20 C 1.2373(7) 0.3590(7) 0.0527(4) 0.0586(15) Uani 1 1 d . . .
H20 H 1.2748 0.4333 0.0537 0.070 Uiso 1 1 calc R . .
C21 C 1.0795(6) 0.3621(6) 0.1015(4) 0.0482(12) Uani 1 1 d . . .
H21 H 1.0141 0.4378 0.1360 0.058 Uiso 1 1 calc R . .

loop_
_atom_site_aniso_label
_atom_site_aniso_U_11
_atom_site_aniso_U_22
_atom_site_aniso_U_33
_atom_site_aniso_U_23
_atom_site_aniso_U_13
_atom_site_aniso_U_12
Pd1 0.03203(18) 0.02321(16) 0.02932(17) -0.00995(12) -0.00424(12) -0.00896(12)
Cl1 0.0379(5) 0.0465(6) 0.0307(5) -0.0131(4) -0.0057(4) -0.0196(5)
Cl2 0.0525(6) 0.0327(5) 0.0319(5) -0.0130(4) -0.0071(4) -0.0184(5)
O1 0.064(2) 0.0394(18) 0.0467(19) -0.0090(14) -0.0110(16) -0.0261(16)
N1 0.0354(19) 0.0254(17) 0.0296(18) -0.0067(14) 0.0020(14) -0.0063(15)
N2 0.053(2) 0.0280(18) 0.037(2) -0.0057(15) -0.0050(17) -0.0193(17)
N3 0.0376(19) 0.0327(18) 0.0314(18) -0.0031(14) -0.0121(15) -0.0156(15)
C1 0.039(2) 0.0217(19) 0.027(2) -0.0078(15) -0.0071(16) -0.0091(17)
C2 0.070(3) 0.062(3) 0.038(3) -0.012(2) 0.006(2) -0.046(3)
C3 0.036(2) 0.066(3) 0.039(3) -0.022(2) 0.012(2) -0.020(2)
C4 0.054(3) 0.024(2) 0.031(2) -0.0057(17) 0.001(2) -0.001(2)
C5 0.029(2) 0.029(2) 0.035(2) -0.0099(17) -0.0008(17) -0.0047(17)
C6 0.040(2) 0.041(2) 0.036(2) -0.0081(19) -0.0063(19) -0.005(2)
C7 0.044(3) 0.057(3) 0.037(2) -0.018(2) -0.002(2) -0.024(2)
C8 0.043(3) 0.046(3) 0.056(3) -0.030(2) 0.006(2) -0.024(2)
C9 0.038(2) 0.027(2) 0.055(3) -0.016(2) -0.004(2) -0.0086(18)
C10 0.033(2) 0.029(2) 0.037(2) -0.0090(18) -0.0029(18) -0.0067(18)
C11 0.106(5) 0.023(2) 0.052(3) -0.005(2) -0.026(3) -0.018(3)
C12 0.080(4) 0.046(3) 0.107(5) -0.043(3) -0.053(4) 0.007(3)
C13 0.041(3) 0.037(2) 0.057(3) -0.011(2) -0.006(2) -0.014(2)
C14 0.087(5) 0.040(3) 0.107(5) -0.032(3) -0.035(4) 0.000(3)
C15 0.133(6) 0.026(2) 0.049(3) -0.013(2) 0.007(3) -0.039(3)
C16 0.045(3) 0.051(3) 0.054(3) -0.028(2) 0.001(2) -0.022(2)
C17 0.036(2) 0.043(3) 0.036(2) -0.0114(19) -0.0055(18) -0.013(2)
C18 0.038(3) 0.059(3) 0.043(3) -0.008(2) -0.005(2) -0.015(2)
C19 0.048(3) 0.074(4) 0.045(3) 0.000(3) -0.007(2) -0.030(3)
C20 0.067(4) 0.064(4) 0.061(3) 0.006(3) -0.026(3) -0.046(3)
C21 0.058(3) 0.046(3) 0.049(3) -0.006(2) -0.018(2) -0.026(2)

loop_
_atom_type_symbol
_atom_type_description
_atom_type_scat_dispersion_real
_atom_type_scat_dispersion_imag
_atom_type_scat_source
C C 0.0033 0.0016 'International Tables Vol C Tables 4.2.6.8 and 6.1.1.4'
H H 0.0000 0.0000 'International Tables Vol C Tables 4.2.6.8 and 6.1.1.4'
N N 0.0061 0.0033 'International Tables Vol C Tables 4.2.6.8 and 6.1.1.4'
O O 0.0106 0.0060 'International Tables Vol C Tables 4.2.6.8 and 6.1.1.4'
Cl Cl 0.1484 0.1585 'International Tables Vol C Tables 4.2.6.8 and 6.1.1.4'
Pd Pd -0.9988 1.0072 'International Tables Vol C Tables 4.2.6.8 and 6.1.1.4'

loop_
_geom_angle_atom_site_label_1
_geom_angle_atom_site_label_2
_geom_angle_atom_site_label_3
_geom_angle
_geom_angle_site_symmetry_1
_geom_angle_site_symmetry_3
_geom_angle_publ_flag
C1 Pd1 N3 179.66(14) . . ?
C1 Pd1 Cl2 88.70(11) . . ?
N3 Pd1 Cl2 91.64(9) . . ?
C1 Pd1 Cl1 89.07(11) . . ?
N3 Pd1 Cl1 90.59(9) . . ?
Cl2 Pd1 Cl1 177.74(4) . . ?
C12 O1 H1 109.5 . . ?
C1 N1 C3 109.3(4) . . ?
C1 N1 C4 123.9(4) . . ?
C3 N1 C4 126.8(4) . . ?
C1 N2 C2 110.1(4) . . ?
C1 N2 C11 123.6(4) . . ?
C2 N2 C11 126.3(4) . . ?
C21 N3 C17 117.7(4) . . ?
C21 N3 Pd1 122.6(3) . . ?
C17 N3 Pd1 119.7(3) . . ?
N2 C1 N1 106.4(4) . . ?
N2 C1 Pd1 128.1(3) . . ?
N1 C1 Pd1 125.5(3) . . ?
C3 C2 N2 107.3(4) . . ?
C3 C2 H2 126.4 . . ?
N2 C2 H2 126.4 . . ?
C2 C3 N1 107.0(4) . . ?
C2 C3 H3 126.5 . . ?
N1 C3 H3 126.5 . . ?
N1 C4 C5 112.8(3) . . ?
N1 C4 H4A 109.0 . . ?
C5 C4 H4A 109.0 . . ?
N1 C4 H4B 109.0 . . ?
C5 C4 H4B 109.0 . . ?
H4A C4 H4B 107.8 . . ?
C6 C5 C10 119.6(4) . . ?
C6 C5 C4 122.3(4) . . ?
C10 C5 C4 118.1(4) . . ?
C7 C6 C5 119.9(4) . . ?
C7 C6 H6 120.0 . . ?
C5 C6 H6 120.0 . . ?
C8 C7 C6 120.5(4) . . ?
C8 C7 H7 119.8 . . ?
C6 C7 H7 119.8 . . ?
C9 C8 C7 120.0(4) . . ?
C9 C8 H8 120.0 . . ?
C7 C8 H8 120.0 . . ?
C8 C9 C10 119.7(4) . . ?
C8 C9 H9 120.1 . . ?
C10 C9 H9 120.1 . . ?
C5 C10 C9 120.3(4) . . ?
C5 C10 H10 119.9 . . ?
C9 C10 H10 119.9 . . ?
C12 C11 C16 120.4(5) . . ?
C12 C11 N2 115.7(4) . . ?
C16 C11 N2 111.2(4) . . ?
C12 C11 H11 102.0 . . ?
C16 C11 H11 102.0 . . ?
N2 C11 H11 102.0 . . ?
O1 C12 C11 117.9(5) . . ?
O1 C12 C13 115.1(4) . . ?
C11 C12 C13 113.8(5) . . ?
O1 C12 H12 102.3 . . ?
C11 C12 H12 102.3 . . ?
C13 C12 H12 102.3 . . ?
C12 C13 C14 114.7(4) . . ?
C12 C13 H13A 108.6 . . ?
C14 C13 H13A 108.6 . . ?
C12 C13 H13B 108.6 . . ?
C14 C13 H13B 108.6 . . ?
H13A C13 H13B 107.6 . . ?
C15 C14 C13 112.5(5) . . ?
C15 C14 H14A 109.1 . . ?
C13 C14 H14A 109.1 . . ?
C15 C14 H14B 109.1 . . ?
C13 C14 H14B 109.1 . . ?
H14A C14 H14B 107.8 . . ?
C14 C15 C16 116.0(4) . . ?
C14 C15 H15A 108.3 . . ?
C16 C15 H15A 108.3 . . ?
C14 C15 H15B 108.3 . . ?
C16 C15 H15B 108.3 . . ?
H15A C15 H15B 107.4 . . ?
C11 C16 C15 111.1(4) . . ?
C11 C16 H16A 109.4 . . ?
C15 C16 H16A 109.4 . . ?
C11 C16 H16B 109.4 . . ?
C15 C16 H16B 109.4 . . ?
H16A C16 H16B 108.0 . . ?
N3 C17 C18 123.4(4) . . ?
N3 C17 H17 118.3 . . ?
C18 C17 H17 118.3 . . ?
C19 C18 C17 118.2(5) . . ?
C19 C18 H18 120.9 . . ?
C17 C18 H18 120.9 . . ?
C20 C19 C18 120.3(5) . . ?
C20 C19 H19 119.9 . . ?
C18 C19 H19 119.9 . . ?
C19 C20 C21 119.1(5) . . ?
C19 C20 H20 120.5 . . ?
C21 C20 H20 120.5 . . ?
N3 C21 C20 121.3(5) . . ?
N3 C21 H21 119.3 . . ?
C20 C21 H21 119.3 . . ?

loop_
_geom_bond_atom_site_label_1
_geom_bond_atom_site_label_2
_geom_bond_distance
_geom_bond_site_symmetry_2
_geom_bond_publ_flag
Pd1 C1 1.967(4) . ?
Pd1 N3 2.096(3) . ?
Pd1 Cl2 2.3068(10) . ?
Pd1 Cl1 2.3071(10) . ?
O1 C12 1.397(6) . ?
O1 H1 0.8200 . ?
N1 C1 1.345(5) . ?
N1 C3 1.386(6) . ?
N1 C4 1.466(5) . ?
N2 C1 1.343(5) . ?
N2 C2 1.368(6) . ?
N2 C11 1.496(6) . ?
N3 C21 1.343(6) . ?
N3 C17 1.352(5) . ?
C2 C3 1.342(7) . ?
C2 H2 0.9300 . ?
C3 H3 0.9300 . ?
C4 C5 1.515(6) . ?
C4 H4A 0.9700 . ?
C4 H4B 0.9700 . ?
C5 C6 1.382(6) . ?
C5 C10 1.386(6) . ?
C6 C7 1.382(6) . ?
C6 H6 0.9300 . ?
C7 C8 1.378(7) . ?
C7 H7 0.9300 . ?
C8 C9 1.377(7) . ?
C8 H8 0.9300 . ?
C9 C10 1.389(6) . ?
C9 H9 0.9300 . ?
C10 H10 0.9300 . ?
C11 C12 1.421(8) . ?
C11 C16 1.490(6) . ?
C11 H11 0.9800 . ?
C12 C13 1.494(7) . ?
C12 H12 0.9800 . ?
C13 C14 1.503(7) . ?
C13 H13A 0.9700 . ?
C13 H13B 0.9700 . ?
C14 C15 1.479(8) . ?
C14 H14A 0.9700 . ?
C14 H14B 0.9700 . ?
C15 C16 1.530(7) . ?
C15 H15A 0.9700 . ?
C15 H15B 0.9700 . ?
C16 H16A 0.9700 . ?
C16 H16B 0.9700 . ?
C17 C18 1.376(6) . ?
C17 H17 0.9300 . ?
C18 C19 1.368(8) . ?
C18 H18 0.9300 . ?
C19 C20 1.360(8) . ?
C19 H19 0.9300 . ?
C20 C21 1.409(7) . ?
C20 H20 0.9300 . ?
C21 H21 0.9300 . ?

loop_
_geom_torsion_atom_site_label_1
_geom_torsion_atom_site_label_2
_geom_torsion_atom_site_label_3
_geom_torsion_atom_site_label_4
_geom_torsion
_geom_torsion_site_symmetry_1
_geom_torsion_site_symmetry_2
_geom_torsion_site_symmetry_3
_geom_torsion_site_symmetry_4
_geom_torsion_publ_flag
C1 Pd1 N3 C21 139(27) . . . . ?
Cl2 Pd1 N3 C21 -45.6(3) . . . . ?
Cl1 Pd1 N3 C21 134.8(3) . . . . ?
C1 Pd1 N3 C17 -43(27) . . . . ?
Cl2 Pd1 N3 C17 132.9(3) . . . . ?
Cl1 Pd1 N3 C17 -46.7(3) . . . . ?
C2 N2 C1 N1 0.7(5) . . . . ?
C11 N2 C1 N1 -178.2(4) . . . . ?
C2 N2 C1 Pd1 -178.4(3) . . . . ?
C11 N2 C1 Pd1 2.7(6) . . . . ?
C3 N1 C1 N2 -0.8(5) . . . . ?
C4 N1 C1 N2 178.4(4) . . . . ?
C3 N1 C1 Pd1 178.4(3) . . . . ?
C4 N1 C1 Pd1 -2.5(6) . . . . ?
N3 Pd1 C1 N2 83(27) . . . . ?
Cl2 Pd1 C1 N2 -92.3(4) . . . . ?
Cl1 Pd1 C1 N2 87.3(4) . . . . ?
N3 Pd1 C1 N1 -96(27) . . . . ?
Cl2 Pd1 C1 N1 88.8(3) . . . . ?
Cl1 Pd1 C1 N1 -91.6(3) . . . . ?
C1 N2 C2 C3 -0.4(5) . . . . ?
C11 N2 C2 C3 178.4(4) . . . . ?
N2 C2 C3 N1 0.0(5) . . . . ?
C1 N1 C3 C2 0.5(5) . . . . ?
C4 N1 C3 C2 -178.6(4) . . . . ?
C1 N1 C4 C5 -125.0(4) . . . . ?
C3 N1 C4 C5 54.0(6) . . . . ?
N1 C4 C5 C6 34.7(6) . . . . ?
N1 C4 C5 C10 -147.8(4) . . . . ?
C10 C5 C6 C7 0.2(7) . . . . ?
C4 C5 C6 C7 177.7(4) . . . . ?
C5 C6 C7 C8 0.0(7) . . . . ?
C6 C7 C8 C9 -1.1(7) . . . . ?
C7 C8 C9 C10 1.8(7) . . . . ?
C6 C5 C10 C9 0.5(6) . . . . ?
C4 C5 C10 C9 -177.0(4) . . . . ?
C8 C9 C10 C5 -1.6(6) . . . . ?
C1 N2 C11 C12 105.0(6) . . . . ?
C2 N2 C11 C12 -73.7(7) . . . . ?
C1 N2 C11 C16 -112.8(5) . . . . ?
C2 N2 C11 C16 68.5(6) . . . . ?
C16 C11 C12 O1 -178.5(5) . . . . ?
N2 C11 C12 O1 -40.0(9) . . . . ?
C16 C11 C12 C13 42.1(9) . . . . ?
N2 C11 C12 C13 -179.3(5) . . . . ?
O1 C12 C13 C14 174.7(6) . . . . ?
C11 C12 C13 C14 -44.7(8) . . . . ?
C12 C13 C14 C15 47.7(8) . . . . ?
C13 C14 C15 C16 -46.8(8) . . . . ?
C12 C11 C16 C15 -39.8(8) . . . . ?
N2 C11 C16 C15 -180.0(4) . . . . ?
C14 C15 C16 C11 41.4(7) . . . . ?
C21 N3 C17 C18 2.0(6) . . . . ?
Pd1 N3 C17 C18 -176.6(3) . . . . ?
N3 C17 C18 C19 -2.5(7) . . . . ?
C17 C18 C19 C20 0.9(7) . . . . ?
C18 C19 C20 C21 1.0(8) . . . . ?
C17 N3 C21 C20 0.1(6) . . . . ?
Pd1 N3 C21 C20 178.6(3) . . . . ?
C19 C20 C21 N3 -1.6(7) . . . . ?
